data_4022867
loop_
_publ_author_name
'Yoko Murakami'
'Noriyuki Yoshimoto'
'Nobutaka Fujieda'
'Kei Ohkubo'
'Tatsuhiko Hasegawa'
'Kenji Kano'
'Shunichi Fukuzumi'
'Shinobu Itoh'

_publ_section_title
;
 Model Studies of 6,7-Indolequinone Cofactors
 of Quinoprotein Amine Dehydrogenases
;
_journal_name_full 'Journal of Organic Chemistry'
_journal_page_first 3369
_journal_page_last 3380
_journal_paper_doi 10.1021/jo0700272
_journal_volume 72
_journal_year 2007
_chemical_formula_moiety 'C24 H22 N2 O4 S '
_chemical_formula_sum 'C24 H22 N2 O4 S'
_chemical_formula_weight 434.51
_space_group_IT_number 61
_symmetry_cell_setting orthorhombic
_symmetry_Int_Tables_number 61
_symmetry_space_group_name_Hall '-P 2ac 2ab'
_symmetry_space_group_name_H-M 'P b c a'
_cell_angle_alpha 90
_cell_angle_beta 90
_cell_angle_gamma 90
_cell_formula_units_Z 8
_cell_length_a 14.8016(8)
_cell_length_b 10.8598(5)
_cell_length_c 24.891(1)
_cell_measurement_reflns_used 21400
_cell_measurement_temperature 153.1
_cell_measurement_theta_max 27.6
_cell_measurement_theta_min 3.2
_cell_volume 4001.0(4)
_computing_cell_refinement PROCESS-AUTO
_computing_data_collection PROCESS-AUTO
_computing_data_reduction CrystalStructure
_computing_molecular_graphics ORTEP3
_computing_publication_material 'CrystalStructure 3.6.0'
_computing_structure_refinement CRYSTALS
_computing_structure_solution SIR92
_diffrn_detector_area_resol_mean 10.00
_diffrn_measured_fraction_theta_full 0.9971
_diffrn_measured_fraction_theta_max 0.9971
_diffrn_measurement_device_type 'Rigaku RAXIS-RAPID'
_diffrn_measurement_method \w
_diffrn_radiation_type 'Mo K\a'
_diffrn_radiation_wavelength 0.7107
_diffrn_reflns_av_R_equivalents 0.045
_diffrn_reflns_limit_h_max 19
_diffrn_reflns_limit_h_min -17
_diffrn_reflns_limit_k_max 14
_diffrn_reflns_limit_k_min -14
_diffrn_reflns_limit_l_max 32
_diffrn_reflns_limit_l_min -32
_diffrn_reflns_number 39623
_diffrn_reflns_theta_full 27.48
_diffrn_reflns_theta_max 27.48
_exptl_absorpt_coefficient_mu 0.198
_exptl_absorpt_correction_T_max 0.980
_exptl_absorpt_correction_T_min 0.980
_exptl_absorpt_correction_type none
_exptl_crystal_colour violet
_exptl_crystal_density_diffrn 1.443
_exptl_crystal_density_method 'not measured'
_exptl_crystal_description block
_exptl_crystal_F_000 1824.00
_exptl_crystal_size_max 0.30
_exptl_crystal_size_mid 0.20
_exptl_crystal_size_min 0.10
_refine_diff_density_max 1.44
_refine_diff_density_min -1.83
_refine_ls_extinction_coef -39(23)
_refine_ls_extinction_method 'Larson (1970) Crystallographic Computing eq. 22'
_refine_ls_goodness_of_fit_ref 1.018
_refine_ls_hydrogen_treatment refall
_refine_ls_number_parameters 303
_refine_ls_number_reflns 14462
_refine_ls_R_factor_gt 0.0330
_refine_ls_shift/su_max 0.0000
_refine_ls_structure_factor_coef F
_refine_ls_weighting_details 'w = 1/[0.0010Fo^2^ + 0.3000\s(Fo^2^) + 0.5000]'
_refine_ls_weighting_scheme calc
_refine_ls_wR_factor_ref 0.0450
_reflns_number_gt 14462
_reflns_number_total 37355
_reflns_threshold_expression F^2^>2.0\s(F^2^)
_cod_data_source_file jo0700272si20070106_040734_1.cif
_cod_data_source_block '_AmTQ-Ts'
_cod_original_formula_sum 'C24 H22 N2 O4 S '
_cod_database_code 4022867

loop_
_symmetry_equiv_pos_site_id
_symmetry_equiv_pos_as_xyz
1 +X,+Y,+Z
2 1/2-X,1/2+Y,+Z
3 +X,1/2-Y,1/2+Z
4 1/2-X,-Y,1/2+Z
5 -X,-Y,-Z
6 1/2+X,1/2-Y,-Z
7 -X,1/2+Y,1/2-Z
8 1/2+X,+Y,1/2-Z

loop_
_atom_site_label
_atom_site_type_symbol
_atom_site_fract_x
_atom_site_fract_y
_atom_site_fract_z
_atom_site_U_iso_or_equiv
_atom_site_adp_type
_atom_site_occupancy
_atom_site_symmetry_multiplicity
_atom_site_calc_flag
_atom_site_refinement_flags
S(1) S 0.22760(2) -0.05835(2) 0.97726(1) 0.01702(7) Uani 1.00 1 d .
O(1) O -0.09683(6) -0.16958(6) 0.86445(3) 0.0255(2) Uani 1.00 1 d .
O(2) O 0.07589(6) -0.17751(6) 0.89882(3) 0.0229(2) Uani 1.00 1 d .
O(3) O 0.28011(5) 0.00439(6) 1.01641(3) 0.0226(2) Uani 1.00 1 d .
O(4) O 0.19470(6) -0.17921(6) 0.98744(3) 0.0215(2) Uani 1.00 1 d .
N(1) N 0.13718(6) 0.03716(7) 0.96810(3) 0.0153(3) Uani 1.00 1 d .
N(2) N -0.11041(6) 0.25828(7) 0.90099(3) 0.0158(3) Uani 1.00 1 d .
C(1) C 0.12998(8) 0.14846(9) 0.99453(4) 0.0168(3) Uani 1.00 1 d .
C(2) C 0.05443(8) 0.20973(9) 0.97712(4) 0.0153(3) Uani 1.00 1 d .
C(3) C 0.01405(7) 0.13417(9) 0.93675(4) 0.0143(3) Uani 1.00 1 d .
C(4) C -0.07060(8) 0.14601(9) 0.90627(4) 0.0145(3) Uani 1.00 1 d .
C(5) C -0.11089(8) 0.04076(9) 0.88649(4) 0.0175(3) Uani 1.00 1 d .
C(6) C -0.06466(8) -0.07450(9) 0.88460(4) 0.0175(3) Uani 1.00 1 d .
C(7) C 0.03267(8) -0.08296(9) 0.90513(4) 0.0168(3) Uani 1.00 1 d .
C(8) C 0.06463(8) 0.02650(9) 0.93286(4) 0.0149(3) Uani 1.00 1 d .
C(9) C 0.02156(8) 0.32773(9) 1.00245(5) 0.0197(3) Uani 1.00 1 d .
C(10) C -0.05782(8) 0.37187(9) 0.89058(4) 0.0185(3) Uani 1.00 1 d .
C(11) C -0.07438(8) 0.41992(9) 0.83452(5) 0.0197(3) Uani 1.00 1 d .
C(12) C -0.06717(9) 0.3439(1) 0.78988(5) 0.0266(4) Uani 1.00 1 d .
C(13) C -0.08399(9) 0.3890(1) 0.73859(5) 0.0345(4) Uani 1.00 1 d .
C(14) C -0.10735(9) 0.5120(1) 0.73175(6) 0.0359(4) Uani 1.00 1 d .
C(15) C -0.11263(9) 0.5886(1) 0.77582(5) 0.0328(4) Uani 1.00 1 d .
C(16) C -0.09737(8) 0.54295(9) 0.82692(5) 0.0250(4) Uani 1.00 1 d .
C(17) C -0.20554(7) 0.2655(1) 0.88600(5) 0.0222(3) Uani 1.00 1 d .
C(18) C 0.28031(8) -0.05165(9) 0.91480(4) 0.0170(3) Uani 1.00 1 d .
C(19) C 0.26970(8) -0.1480(1) 0.87857(5) 0.0214(3) Uani 1.00 1 d .
C(20) C 0.30094(8) -0.1329(1) 0.82658(5) 0.0247(3) Uani 1.00 1 d .
C(21) C 0.34208(8) -0.0241(1) 0.81040(5) 0.0245(3) Uani 1.00 1 d .
C(22) C 0.35829(8) 0.0667(1) 0.84912(5) 0.0228(3) Uani 1.00 1 d .
C(23) C 0.32797(8) 0.0546(1) 0.90122(5) 0.0191(3) Uani 1.00 1 d .
C(24) C 0.3646(1) -0.0015(1) 0.75263(5) 0.0362(4) Uani 1.00 1 d .
H(1) H 0.1791 0.1794 1.0246 0.021 Uiso 1.00 1 c R
H(2) H -0.1749 0.0417 0.8659 0.021 Uiso 1.00 1 c R
H(3) H -0.0466 0.3286 1.0003 0.024 Uiso 1.00 1 c R
H(4) H 0.0424 0.3206 1.0423 0.024 Uiso 1.00 1 c R
H(5) H 0.0474 0.3976 0.9863 0.024 Uiso 1.00 1 c R
H(6) H 0.0139 0.3511 0.8987 0.022 Uiso 1.00 1 c R
H(7) H -0.0811 0.4421 0.9157 0.022 Uiso 1.00 1 c R
H(8) H -0.0504 0.2465 0.7952 0.032 Uiso 1.00 1 c R
H(9) H -0.0742 0.3308 0.7057 0.043 Uiso 1.00 1 c R
H(10) H -0.1196 0.5446 0.6938 0.043 Uiso 1.00 1 c R
H(11) H -0.1260 0.6721 0.7620 0.040 Uiso 1.00 1 c R
H(12) H -0.1017 0.6066 0.8614 0.031 Uiso 1.00 1 c R
H(13) H -0.2257 0.3559 0.8924 0.027 Uiso 1.00 1 c R
H(14) H -0.2027 0.2539 0.8454 0.029 Uiso 1.00 1 c R
H(15) H -0.2367 0.2039 0.9094 0.027 Uiso 1.00 1 c R
H(16) H 0.2348 -0.2284 0.8899 0.025 Uiso 1.00 1 c R
H(17) H 0.2874 -0.2008 0.7991 0.029 Uiso 1.00 1 c R
H(18) H 0.3940 0.1429 0.8385 0.027 Uiso 1.00 1 c R
H(19) H 0.3374 0.1253 0.9306 0.024 Uiso 1.00 1 c R
H(20) H 0.3234 0.0592 0.7354 0.046 Uiso 1.00 1 c R
H(21) H 0.4254 0.0352 0.7484 0.045 Uiso 1.00 1 c R
H(22) H 0.3644 -0.0727 0.7294 0.044 Uiso 1.00 1 c R

loop_
_atom_site_aniso_label
_atom_site_aniso_U_11
_atom_site_aniso_U_22
_atom_site_aniso_U_33
_atom_site_aniso_U_12
_atom_site_aniso_U_13
_atom_site_aniso_U_23
S(1) 0.0161(2) 0.0186(1) 0.0164(1) 0.0032(1) -0.0003(1) 0.0015(1)
O(1) 0.0265(5) 0.0205(4) 0.0294(5) -0.0034(4) -0.0031(4) -0.0054(4)
O(2) 0.0245(5) 0.0169(4) 0.0273(5) 0.0051(3) 0.0001(4) -0.0045(4)
O(3) 0.0189(5) 0.0290(4) 0.0199(4) 0.0032(4) -0.0049(4) -0.0028(4)
O(4) 0.0226(5) 0.0187(4) 0.0232(5) 0.0040(3) 0.0026(4) 0.0053(3)
N(1) 0.0138(6) 0.0153(4) 0.0167(5) 0.0017(4) -0.0003(4) -0.0020(4)
N(2) 0.0151(6) 0.0152(5) 0.0173(5) 0.0024(4) -0.0005(4) 0.0014(4)
C(1) 0.0192(7) 0.0159(5) 0.0153(6) -0.0028(5) 0.0028(5) -0.0009(5)
C(2) 0.0169(7) 0.0146(5) 0.0143(6) -0.0030(5) 0.0020(5) 0.0006(5)
C(3) 0.0160(7) 0.0162(6) 0.0107(6) -0.0017(5) 0.0043(5) 0.0032(5)
C(4) 0.0160(7) 0.0155(5) 0.0120(6) -0.0002(5) 0.0035(5) 0.0007(5)
C(5) 0.0162(7) 0.0193(6) 0.0169(6) -0.0016(5) -0.0003(5) 0.0007(5)
C(6) 0.0205(7) 0.0177(6) 0.0143(6) -0.0042(5) 0.0013(5) -0.0001(5)
C(7) 0.0206(7) 0.0176(6) 0.0122(6) -0.0010(5) 0.0032(5) 0.0024(5)
C(8) 0.0147(7) 0.0170(5) 0.0130(6) 0.0000(5) 0.0016(5) 0.0010(5)
C(9) 0.0207(7) 0.0167(6) 0.0216(6) -0.0003(4) 0.0016(6) -0.0026(5)
C(10) 0.0220(7) 0.0149(6) 0.0187(6) 0.0010(5) -0.0004(5) 0.0006(5)
C(11) 0.0177(7) 0.0191(6) 0.0223(7) -0.0038(5) -0.0012(5) 0.0012(5)
C(12) 0.0350(8) 0.0215(6) 0.0232(7) -0.0053(6) 0.0029(6) -0.0007(6)
C(13) 0.045(1) 0.0353(7) 0.0231(8) -0.0117(7) 0.0031(6) -0.0027(6)
C(14) 0.041(1) 0.0424(8) 0.0240(8) -0.0081(7) -0.0062(7) 0.0134(6)
C(15) 0.0391(9) 0.0276(7) 0.0317(8) 0.0011(6) -0.0046(7) 0.0123(6)
C(16) 0.0269(8) 0.0202(6) 0.0279(8) 0.0016(5) -0.0008(6) 0.0025(6)
C(17) 0.0172(7) 0.0275(6) 0.0218(6) 0.0037(5) 0.0006(5) 0.0034(5)
C(18) 0.0156(7) 0.0188(6) 0.0166(6) 0.0027(5) 0.0012(5) 0.0024(5)
C(19) 0.0190(7) 0.0176(5) 0.0277(7) -0.0014(5) 0.0044(6) -0.0023(5)
C(20) 0.0235(7) 0.0244(6) 0.0261(7) -0.0024(5) 0.0025(6) -0.0071(6)
C(21) 0.0227(8) 0.0284(6) 0.0226(7) 0.0053(5) 0.0031(6) 0.0019(6)
C(22) 0.0232(7) 0.0194(6) 0.0256(7) 0.0004(5) 0.0027(5) 0.0035(6)
C(23) 0.0168(7) 0.0170(6) 0.0235(7) 0.0031(5) -0.0012(5) -0.0012(5)
C(24) 0.042(1) 0.0448(8) 0.0216(7) 0.0047(7) 0.0090(7) 0.0018(6)

loop_
_atom_type_symbol
_atom_type_description
_atom_type_scat_dispersion_real
_atom_type_scat_dispersion_imag
_atom_type_scat_source
C C 0.003 0.002
;
International Tables for Crystallography
(1992, Vol. C, Tables 4.2.6.8 and 6.1.1.4)
;
H H 0.000 0.000
;
International Tables for Crystallography
(1992, Vol. C, Table 6.1.1.4)
;
O O 0.011 0.006
;
International Tables for Crystallography
(1992, Vol. C, Tables 4.2.6.8 and 6.1.1.4)
;
N N 0.006 0.003
;
International Tables for Crystallography
(1992, Vol. C, Tables 4.2.6.8 and 6.1.1.4)
;
S S 0.125 0.123
;
International Tables for Crystallography
(1992, Vol. C, Tables 4.2.6.8 and 6.1.1.4)
;

loop_
_geom_angle_atom_site_label_1
_geom_angle_atom_site_label_2
_geom_angle_atom_site_label_3
_geom_angle
O(4) S(1) O(3) 120.50(5)
N(1) S(1) O(3) 103.24(4)
C(18) S(1) O(3) 110.33(5)
N(1) S(1) O(4) 108.40(5)
C(18) S(1) O(4) 110.55(5)
S(1) N(1) C(1) 121.90(7)
S(1) N(1) C(8) 129.66(7)
C(18) S(1) N(1) 101.92(5)
S(1) C(18) C(19) 119.81(8)
S(1) C(18) C(23) 118.55(8)
O(1) C(6) C(7) 116.44(9)
O(1) C(6) C(5) 123.9(1)
O(2) C(7) C(8) 125.4(1)
O(2) C(7) C(6) 120.06(9)
C(8) N(1) C(1) 108.29(8)
N(1) C(1) C(2) 109.71(9)
N(1) C(8) C(7) 128.21(9)
N(1) C(8) C(3) 107.54(8)
N(2) C(4) C(5) 121.4(1)
N(2) C(4) C(3) 119.82(9)
C(10) N(2) C(4) 122.38(9)
C(17) N(2) C(4) 119.39(9)
N(2) C(10) C(11) 111.35(8)
C(17) N(2) C(10) 114.70(8)
C(1) C(2) C(3) 106.54(9)
C(1) C(2) C(9) 122.9(1)
C(2) C(3) C(8) 107.85(9)
C(2) C(3) C(4) 132.01(9)
C(9) C(2) C(3) 130.3(1)
C(8) C(3) C(4) 119.73(9)
C(3) C(4) C(5) 118.68(9)
C(3) C(8) C(7) 123.0(1)
C(4) C(5) C(6) 122.1(1)
C(5) C(6) C(7) 119.51(9)
C(6) C(7) C(8) 114.55(9)
C(10) C(11) C(12) 121.46(9)
C(10) C(11) C(16) 119.8(1)
C(16) C(11) C(12) 118.7(1)
C(11) C(12) C(13) 120.8(1)
C(11) C(16) C(15) 120.6(1)
C(12) C(13) C(14) 119.7(1)
C(13) C(14) C(15) 119.8(1)
C(14) C(15) C(16) 120.4(1)
C(23) C(18) C(19) 121.5(1)
C(18) C(19) C(20) 118.6(1)
C(18) C(23) C(22) 118.2(1)
C(19) C(20) C(21) 121.2(1)
C(20) C(21) C(22) 118.4(1)
C(20) C(21) C(24) 121.1(1)
C(21) C(22) C(23) 121.6(1)
C(24) C(21) C(22) 120.5(1)
N(1) C(1) H(1) 122.8322
N(2) C(10) H(6) 107.6603
N(2) C(10) H(7) 109.2794
N(2) C(17) H(13) 106.7899
N(2) C(17) H(14) 101.9726
N(2) C(17) H(15) 105.1025
H(1) C(1) C(2) 127.4612
C(2) C(9) H(3) 107.9233
C(2) C(9) H(5) 112.0862
C(2) C(9) H(4) 103.8505
C(4) C(5) H(2) 122.8145
H(2) C(5) C(6) 114.4659
H(5) C(9) H(3) 112.0856
H(4) C(9) H(3) 110.2419
H(5) C(9) H(4) 110.3235
H(6) C(10) C(11) 113.3389
H(7) C(10) C(11) 104.3355
H(7) C(10) H(6) 110.8369
C(11) C(12) H(8) 119.6768
C(11) C(16) H(12) 120.6154
H(8) C(12) C(13) 119.4801
C(12) C(13) H(9) 118.7867
H(9) C(13) C(14) 121.3533
C(13) C(14) H(10) 119.3208
C(14) C(15) H(11) 106.7765
H(10) C(14) C(15) 120.9201
C(15) C(16) H(12) 118.7878
H(11) C(15) C(16) 132.7893
H(14) C(17) H(13) 106.3139
H(15) C(17) H(13) 114.1884
H(15) C(17) H(14) 120.9620
C(18) C(19) H(16) 120.3833
C(18) C(23) H(19) 119.6646
H(16) C(19) C(20) 120.8475
C(19) C(20) H(17) 118.1903
H(17) C(20) C(21) 120.3016
C(21) C(22) H(18) 118.9273
C(21) C(24) H(20) 112.7008
C(21) C(24) H(21) 111.8040
C(21) C(24) H(22) 116.3353
C(22) C(23) H(19) 122.1189
H(18) C(22) C(23) 119.4403
H(21) C(24) H(20) 104.0645
H(22) C(24) H(20) 105.7077
H(22) C(24) H(21) 105.2034

loop_
_geom_bond_atom_site_label_1
_geom_bond_atom_site_label_2
_geom_bond_distance
S(1) O(3) 1.4205(8)
S(1) O(4) 1.4227(7)
S(1) N(1) 1.7085(9)
S(1) C(18) 1.741(1)
O(1) C(6) 1.243(1)
O(2) C(7) 1.220(1)
N(1) C(1) 1.380(1)
N(1) C(8) 1.391(1)
N(2) C(4) 1.361(1)
N(2) C(10) 1.481(1)
N(2) C(17) 1.459(1)
C(1) C(2) 1.372(2)
C(2) C(3) 1.428(1)
C(2) C(9) 1.509(1)
C(3) C(4) 1.470(2)
C(3) C(8) 1.392(1)
C(4) C(5) 1.380(1)
C(5) C(6) 1.427(1)
C(6) C(7) 1.531(2)
C(7) C(8) 1.454(1)
C(10) C(11) 1.510(2)
C(11) C(12) 1.388(2)
C(11) C(16) 1.392(1)
C(12) C(13) 1.390(2)
C(13) C(14) 1.389(2)
C(14) C(15) 1.379(2)
C(15) C(16) 1.384(2)
C(18) C(19) 1.390(2)
C(18) C(23) 1.394(2)
C(19) C(20) 1.384(2)
C(20) C(21) 1.389(2)
C(21) C(22) 1.400(2)
C(21) C(24) 1.496(2)
C(22) C(23) 1.379(2)
C(1) H(1) 1.0960
C(5) H(2) 1.0774
C(9) H(3) 1.0109
C(9) H(4) 1.0417
C(9) H(5) 0.9395
C(10) H(6) 1.1044
C(10) H(7) 1.0451
C(12) H(8) 1.0956
C(13) H(9) 1.0444
C(14) H(10) 1.0242
C(15) H(11) 0.9899
C(16) H(12) 1.1043
C(17) H(13) 1.0388
C(17) H(14) 1.0187
C(17) H(15) 1.0000
C(19) H(16) 1.0527
C(20) H(17) 1.0252
C(22) H(18) 1.0160
C(23) H(19) 1.0689
C(24) H(20) 0.9961
C(24) H(21) 0.9902
C(24) H(22) 0.9657

loop_
_geom_contact_atom_site_label_1
_geom_contact_atom_site_label_2
_geom_contact_distance
_geom_contact_site_symmetry_2
S(1) O(2) 3.2449(8) .
S(1) C(1) 2.705(1) .
S(1) C(7) 3.409(1) .
S(1) C(8) 2.809(1) .
S(1) C(19) 2.715(1) .
S(1) C(23) 2.701(1) .
O(1) O(2) 2.697(1) .
O(1) C(5) 2.358(1) .
O(1) C(7) 2.363(1) .
O(1) C(15) 3.438(1) 54501
O(1) C(16) 3.259(1) 54501
O(1) C(17) 3.056(1) 44502
O(2) O(4) 2.821(1) .
O(2) N(1) 3.038(1) .
O(2) C(6) 2.388(1) .
O(2) C(8) 2.378(1) .
O(2) C(18) 3.344(1) .
O(2) C(19) 2.930(1) .
O(2) C(22) 3.193(1) 54502
O(2) C(23) 3.239(1) 54502
O(3) O(4) 2.469(1) .
O(3) O(4) 3.5306(9) 55502
O(3) N(1) 2.459(1) .
O(3) C(1) 2.772(1) .
O(3) C(9) 3.524(1) 54502
O(3) C(18) 2.601(1) .
O(3) C(23) 3.003(1) .
O(4) O(3) 3.5306(9) 54502
O(4) N(1) 2.545(1) .
O(4) C(1) 3.204(1) 54502
O(4) C(7) 3.323(1) .
O(4) C(8) 3.247(1) .
O(4) C(18) 2.607(1) .
O(4) C(19) 2.948(1) .
N(1) C(2) 2.250(1) .
N(1) C(3) 2.245(1) .
N(1) C(7) 2.560(1) .
N(1) C(18) 2.679(1) .
N(1) C(19) 3.586(1) .
N(1) C(23) 3.284(1) .
N(2) C(2) 3.134(1) .
N(2) C(3) 2.450(1) .
N(2) C(5) 2.390(1) .
N(2) C(9) 3.281(1) .
N(2) C(11) 2.470(1) .
N(2) C(12) 2.987(1) .
C(1) O(4) 3.204(1) 55502
C(1) C(3) 2.244(2) .
C(1) C(8) 2.246(1) .
C(1) C(9) 2.531(2) .
C(2) C(4) 2.648(2) .
C(2) C(8) 2.279(1) .
C(2) C(10) 3.241(1) .
C(3) C(5) 2.452(2) .
C(3) C(6) 2.860(1) .
C(3) C(7) 2.501(1) .
C(3) C(9) 2.666(1) .
C(3) C(10) 3.019(1) .
C(4) C(6) 2.456(1) .
C(4) C(7) 2.919(1) .
C(4) C(8) 2.476(2) .
C(4) C(9) 3.389(2) .
C(4) C(10) 2.491(1) .
C(4) C(11) 3.470(1) .
C(4) C(17) 2.435(2) .
C(5) C(7) 2.557(2) .
C(5) C(8) 2.847(2) .
C(5) C(17) 2.814(1) .
C(6) C(8) 2.512(2) .
C(8) C(18) 3.334(2) .
C(9) O(3) 3.524(1) 55502
C(9) C(10) 3.060(2) .
C(10) C(12) 2.529(2) .
C(10) C(16) 2.511(1) .
C(10) C(17) 2.476(2) .
C(11) C(13) 2.415(2) .
C(11) C(14) 2.789(2) .
C(11) C(15) 2.410(2) .
C(11) C(17) 2.868(2) .
C(11) C(21) 3.543(2) 55502
C(11) C(22) 3.592(2) 55502
C(12) C(14) 2.403(2) .
C(12) C(15) 2.763(2) .
C(12) C(16) 2.392(2) .
C(12) C(17) 3.263(2) .
C(12) C(24) 3.558(2) 55502
C(13) C(15) 2.394(2) .
C(13) C(16) 2.769(2) .
C(13) C(24) 3.475(2) 55502
C(14) C(16) 2.397(2) .
C(15) O(1) 3.438(1) 56501
C(16) O(1) 3.259(1) 56501
C(16) C(22) 3.591(2) 55502
C(17) O(1) 3.056(1) 45502
C(18) C(20) 2.386(2) .
C(18) C(21) 2.771(2) .
C(18) C(22) 2.379(2) .
C(19) C(21) 2.416(2) .
C(19) C(22) 2.774(2) .
C(19) C(23) 2.430(2) .
C(19) C(23) 3.583(2) 54502
C(20) C(22) 2.395(2) .
C(20) C(23) 2.785(2) .
C(20) C(24) 2.513(2) .
C(21) C(11) 3.543(2) 54502
C(21) C(23) 2.426(2) .
C(22) O(2) 3.193(1) 55502
C(22) C(11) 3.592(2) 54502
C(22) C(16) 3.591(2) 54502
C(22) C(24) 2.515(2) .
C(23) O(2) 3.239(1) 55502
C(23) C(19) 3.583(2) 55502
C(24) C(12) 3.558(2) 54502
C(24) C(13) 3.475(2) 54502
S(1) H(1) 2.9268 .
S(1) H(1) 3.3771 54502
S(1) H(5) 3.3727 54502
S(1) H(16) 2.8548 .
S(1) H(19) 2.8230 .
O(1) H(2) 2.5692 .
O(1) H(11) 3.1049 54501
O(1) H(12) 2.4331 54501
O(1) H(13) 2.7313 44502
O(1) H(14) 3.1173 44502
O(1) H(15) 3.0349 44502
O(2) H(16) 2.4264 .
O(2) H(18) 2.5016 54502
O(2) H(19) 2.6187 54502
O(3) H(1) 2.4261 .
O(3) H(1) 3.5865 54502
O(3) H(4) 3.3623 54502
O(3) H(5) 2.9031 54502
O(3) H(19) 2.6475 .
O(4) H(1) 2.5883 54502
O(4) H(16) 2.5558 .
O(4) H(19) 2.5954 54502
N(1) H(1) 2.1787 .
N(1) H(19) 3.2511 .
N(2) H(2) 2.6845 .
N(2) H(3) 2.7542 .
N(2) H(5) 3.5003 .
N(2) H(6) 2.0993 .
N(2) H(7) 2.0759 .
N(2) H(8) 2.7820 .
N(2) H(13) 2.0206 .
N(2) H(14) 1.9448 .
N(2) H(15) 1.9718 .
C(1) H(3) 3.2682 .
C(1) H(4) 2.5672 .
C(1) H(5) 2.9760 .
C(1) H(16) 3.5464 55502
C(1) H(19) 3.4672 .
C(2) H(1) 2.2161 .
C(2) H(3) 2.0584 .
C(2) H(4) 2.0283 .
C(2) H(5) 2.0555 .
C(2) H(6) 2.5545 .
C(2) H(7) 3.5676 .
C(3) H(1) 3.3152 .
C(3) H(2) 3.4557 .
C(3) H(3) 2.7870 .
C(3) H(4) 3.3433 .
C(3) H(5) 3.1540 .
C(3) H(6) 2.5392 .
C(4) H(2) 2.1626 .
C(4) H(3) 3.0880 .
C(4) H(6) 2.5618 .
C(4) H(7) 3.2281 .
C(4) H(8) 2.9870 .
C(4) H(13) 3.2537 .
C(4) H(14) 2.7370 .
C(4) H(15) 2.5392 .
C(5) H(8) 3.3098 .
C(5) H(13) 3.1465 44502
C(5) H(14) 2.8724 .
C(5) H(15) 2.6332 .
C(6) H(2) 2.1147 .
C(6) H(12) 3.5537 54501
C(6) H(13) 3.1993 44502
C(7) H(2) 3.4966 .
C(7) H(16) 3.4043 .
C(7) H(18) 3.5769 54502
C(8) H(1) 3.2924 .
C(9) H(1) 2.8877 .
C(9) H(6) 2.5969 .
C(9) H(7) 2.9174 .
C(10) H(3) 2.7764 .
C(10) H(5) 2.8600 .
C(10) H(8) 2.7393 .
C(10) H(12) 2.7287 .
C(10) H(13) 2.4916 .
C(10) H(14) 2.7394 .
C(10) H(15) 3.2494 .
C(11) H(6) 2.1955 .
C(11) H(7) 2.0379 .
C(11) H(8) 2.1524 .
C(11) H(9) 3.3491 .
C(11) H(11) 3.3673 .
C(11) H(12) 2.1729 .
C(11) H(13) 2.7528 .
C(11) H(14) 2.6330 .
C(11) H(21) 3.3204 55502
C(12) H(6) 2.9642 .
C(12) H(7) 3.3152 .
C(12) H(9) 2.1025 .
C(12) H(10) 3.3265 .
C(12) H(12) 3.4012 .
C(12) H(13) 3.4697 .
C(12) H(14) 2.6254 .
C(12) H(21) 3.1278 55502
C(12) H(22) 3.4770 55502
C(13) H(8) 2.1519 .
C(13) H(10) 2.0911 .
C(13) H(11) 3.1901 .
C(13) H(14) 3.5090 .
C(13) H(21) 2.8440 55502
C(13) H(22) 3.2841 55502
C(14) H(8) 3.3938 .
C(14) H(9) 2.1286 .
C(14) H(11) 1.9156 .
C(14) H(12) 3.3885 .
C(14) H(21) 2.7360 55502
C(15) H(9) 3.3473 .
C(15) H(10) 2.0981 .
C(15) H(12) 2.1460 .
C(15) H(21) 2.9117 55502
C(16) H(2) 3.5077 45502
C(16) H(6) 3.2012 .
C(16) H(7) 2.4784 .
C(16) H(8) 3.3874 .
C(16) H(10) 3.3288 .
C(16) H(11) 2.1805 .
C(16) H(13) 3.2238 .
C(16) H(14) 3.5350 .
C(16) H(18) 3.2130 55502
C(16) H(21) 3.2100 55502
C(17) H(2) 2.5224 .
C(17) H(2) 3.5191 45502
C(17) H(6) 3.3938 .
C(17) H(7) 2.7607 .
C(17) H(8) 3.2286 .
C(17) H(12) 3.3898 44502
C(18) H(5) 3.1589 54502
C(18) H(6) 3.2481 54502
C(18) H(16) 2.1266 .
C(18) H(16) 3.5717 55502
C(18) H(17) 3.3052 .
C(18) H(18) 3.3013 .
C(18) H(19) 2.1356 .
C(19) H(6) 3.2417 54502
C(19) H(17) 2.0753 .
C(19) H(18) 3.4671 54502
C(19) H(19) 3.3897 .
C(19) H(19) 3.2007 54502
C(20) H(6) 3.2807 54502
C(20) H(16) 2.1255 .
C(20) H(18) 3.3097 .
C(20) H(20) 3.1013 .
C(20) H(21) 3.2433 .
C(20) H(22) 2.6763 .
C(21) H(6) 3.3481 54502
C(21) H(16) 3.3701 .
C(21) H(17) 2.1015 .
C(21) H(18) 2.0902 .
C(21) H(19) 3.4036 .
C(21) H(20) 2.0934 .
C(21) H(21) 2.0786 .
C(21) H(22) 2.1105 .
C(22) H(6) 3.2532 54502
C(22) H(16) 2.8069 55502
C(22) H(17) 3.3306 .
C(22) H(17) 3.5452 55502
C(22) H(19) 2.1471 .
C(22) H(20) 2.8786 .
C(22) H(21) 2.7187 .
C(22) H(22) 3.3443 .
C(23) H(5) 3.2861 54502
C(23) H(6) 3.2191 54502
C(23) H(16) 3.3803 .
C(23) H(16) 2.5487 55502
C(23) H(18) 2.0760 .
C(24) H(17) 2.7077 .
C(24) H(18) 2.6865 .
H(1) S(1) 3.3771 55502
H(1) O(3) 3.5865 55502
H(1) O(4) 2.5883 55502
H(2) C(16) 3.5077 44502
H(2) C(17) 3.5191 44502
H(4) O(3) 3.3623 55502
H(5) S(1) 3.3727 55502
H(5) O(3) 2.9031 55502
H(5) C(18) 3.1589 55502
H(5) C(23) 3.2861 55502
H(6) C(18) 3.2481 55502
H(6) C(19) 3.2417 55502
H(6) C(20) 3.2807 55502
H(6) C(21) 3.3481 55502
H(6) C(22) 3.2532 55502
H(6) C(23) 3.2191 55502
H(11) O(1) 3.1049 56501
H(12) O(1) 2.4331 56501
H(12) C(6) 3.5537 56501
H(12) C(17) 3.3898 45502
H(13) O(1) 2.7313 45502
H(13) C(5) 3.1465 45502
H(13) C(6) 3.1993 45502
H(14) O(1) 3.1173 45502
H(15) O(1) 3.0349 45502
H(16) C(1) 3.5464 54502
H(16) C(18) 3.5717 54502
H(16) C(22) 2.8069 54502
H(16) C(23) 2.5487 54502
H(17) C(22) 3.5452 54502
H(18) O(2) 2.5016 55502
H(18) C(7) 3.5769 55502
H(18) C(16) 3.2130 54502
H(18) C(19) 3.4671 55502
H(19) O(2) 2.6187 55502
H(19) O(4) 2.5954 55502
H(19) C(19) 3.2007 55502
H(21) C(11) 3.3204 54502
H(21) C(12) 3.1278 54502
H(21) C(13) 2.8440 54502
H(21) C(14) 2.7360 54502
H(21) C(15) 2.9117 54502
H(21) C(16) 3.2100 54502
H(22) C(12) 3.4770 54502
H(22) C(13) 3.2841 54502

loop_
_geom_torsion_atom_site_label_1
_geom_torsion_atom_site_label_2
_geom_torsion_atom_site_label_3
_geom_torsion_atom_site_label_4
_geom_torsion
O(3) S(1) N(1) C(1) 2.23(8)
O(3) S(1) N(1) C(8) 177.18(8)
O(4) S(1) N(1) C(1) 131.12(7)
O(4) S(1) N(1) C(8) -53.93(9)
C(18) S(1) N(1) C(1) -112.25(7)
C(18) S(1) N(1) C(8) 62.71(9)
O(3) S(1) C(18) C(19) 148.68(9)
O(3) S(1) C(18) C(23) -35.1(1)
O(4) S(1) C(18) C(19) 12.9(1)
O(4) S(1) C(18) C(23) -170.95(8)
N(1) S(1) C(18) C(19) -102.19(9)
N(1) S(1) C(18) C(23) 74.0(1)
S(1) N(1) C(1) C(2) 175.92(8)
C(8) N(1) C(1) C(2) 0.01(9)
S(1) N(1) C(8) C(3) -173.79(8)
S(1) N(1) C(8) C(7) 18.7(2)
C(1) N(1) C(8) C(3) 1.7(1)
C(1) N(1) C(8) C(7) -165.8(1)
C(10) N(2) C(4) C(3) 41.2(1)
C(10) N(2) C(4) C(5) -143.0(1)
C(17) N(2) C(4) C(3) -161.09(8)
C(17) N(2) C(4) C(5) 14.7(1)
C(4) N(2) C(10) C(11) 110.4(1)
C(17) N(2) C(10) C(11) -48.2(1)
N(1) C(1) C(2) C(3) -1.7(1)
N(1) C(1) C(2) C(9) 173.0(1)
C(1) C(2) C(3) C(4) 175.1(1)
C(1) C(2) C(3) C(8) 2.7(1)
C(9) C(2) C(3) C(4) 1.0(2)
C(9) C(2) C(3) C(8) -171.5(1)
C(2) C(3) C(4) N(2) 21.8(2)
C(2) C(3) C(4) C(5) -154.1(1)
C(8) C(3) C(4) N(2) -166.48(9)
C(8) C(3) C(4) C(5) 17.6(1)
C(2) C(3) C(8) N(1) -2.7(1)
C(2) C(3) C(8) C(7) 165.57(9)
C(4) C(3) C(8) N(1) -176.23(9)
C(4) C(3) C(8) C(7) -8.0(2)
N(2) C(4) C(5) C(6) 170.7(1)
C(3) C(4) C(5) C(6) -13.5(2)
C(4) C(5) C(6) O(1) -175.9(1)
C(4) C(5) C(6) C(7) 0.1(2)
O(1) C(6) C(7) O(2) 3.7(1)
O(1) C(6) C(7) C(8) -174.5(1)
C(5) C(6) C(7) O(2) -172.7(1)
C(5) C(6) C(7) C(8) 9.2(1)
O(2) C(7) C(8) N(1) -17.4(2)
O(2) C(7) C(8) C(3) 176.9(1)
C(6) C(7) C(8) N(1) 160.7(1)
C(6) C(7) C(8) C(3) -5.0(1)
N(2) C(10) C(11) C(12) -50.6(2)
N(2) C(10) C(11) C(16) 129.5(1)
C(10) C(11) C(12) C(13) 179.0(1)
C(16) C(11) C(12) C(13) -1.0(2)
C(10) C(11) C(16) C(15) 179.9(1)
C(12) C(11) C(16) C(15) -0.1(1)
C(11) C(12) C(13) C(14) 0.7(2)
C(12) C(13) C(14) C(15) 0.8(2)
C(13) C(14) C(15) C(16) -1.9(2)
C(14) C(15) C(16) C(11) 1.5(2)
S(1) C(18) C(19) C(20) 170.6(1)
C(23) C(18) C(19) C(20) -5.4(2)
S(1) C(18) C(23) C(22) -170.7(1)
C(19) C(18) C(23) C(22) 5.4(2)
C(18) C(19) C(20) C(21) -0.1(2)
C(19) C(20) C(21) C(22) 5.3(2)
C(19) C(20) C(21) C(24) -171.8(1)
C(20) C(21) C(22) C(23) -5.4(2)
C(24) C(21) C(22) C(23) 171.8(1)
C(21) C(22) C(23) C(18) 0.1(2)

loop_
_cod_related_entry_id
_cod_related_entry_database
_cod_related_entry_code
1 ChemSpider 17344087
